data_2221937
loop_
_publ_author_name
'Gainsford, Graeme J.'
'Bowden, Mark E.'

_publ_section_title
;
 Propylamine--borane
;
_journal_coeditor_code BT2953
_journal_issue 6
_journal_name_full 'Acta Crystallographica Section E'
_journal_page_first o1395
_journal_paper_doi 10.1107/S160053680901887X
_journal_volume 65
_journal_year 2009
_chemical_formula_iupac 'C3 H12 B N'
_chemical_formula_moiety 'C3 H12 B N'
_chemical_formula_sum 'C3 H12 B N'
_chemical_formula_weight 72.95
_chemical_name_systematic
;
Propylamine--borane
;
_space_group_IT_number 14
_symmetry_cell_setting monoclinic
_symmetry_space_group_name_Hall '-P 2ybc'
_symmetry_space_group_name_H-M 'P 1 21/c 1'
_atom_sites_solution_hydrogens geom
_atom_sites_solution_primary direct
_atom_sites_solution_secondary difmap
_audit_creation_method SHELXL-97
_cell_angle_alpha 90.00
_cell_angle_beta 97.892(8)
_cell_angle_gamma 90.00
_cell_formula_units_Z 4
_cell_length_a 9.173(4)
_cell_length_b 8.638(3)
_cell_length_c 7.360(3)
_cell_measurement_reflns_used 1112
_cell_measurement_temperature 93(2)
_cell_measurement_theta_max 26.4
_cell_measurement_theta_min 3.3
_cell_volume 577.7(4)
_computing_cell_refinement 'SAINT (Bruker, 2005)'
_computing_data_collection 'APEX2 (Bruker, 2005)'
_computing_data_reduction
;
RLATT (Bruker, 2004), SAINT (Bruker, 2005) and SADABS
(Sheldrick, 2003)
;
_computing_molecular_graphics
;
ORTEP-3 (Farrugia, 1997) and Mercury (Macrae <i>et al.</i>,
2006)
;
_computing_publication_material
;
SHELXL97 (Sheldrick, 2008) and PLATON (Spek, 2009)
;
_computing_structure_refinement 'SHELXL97 (Sheldrick, 2008)'
_computing_structure_solution 'SHELXS97 (Sheldrick, 2008)'
_diffrn_ambient_temperature 93(2)
_diffrn_detector_area_resol_mean 8.192
_diffrn_measured_fraction_theta_full 0.818
_diffrn_measured_fraction_theta_max 0.818
_diffrn_measurement_device_type
;
Bruker--Nonius APEXII CCD area-detector
;
_diffrn_measurement_method '\f and \w'
_diffrn_radiation_monochromator graphite
_diffrn_radiation_source 'fine-focus sealed tube'
_diffrn_radiation_type MoK\a
_diffrn_radiation_wavelength 0.71073
_diffrn_reflns_av_R_equivalents 0.060
_diffrn_reflns_av_sigmaI/netI 0.0679
_diffrn_reflns_limit_h_max 10
_diffrn_reflns_limit_h_min -10
_diffrn_reflns_limit_k_max 10
_diffrn_reflns_limit_k_min 0
_diffrn_reflns_limit_l_max 8
_diffrn_reflns_limit_l_min 0
_diffrn_reflns_number 846
_diffrn_reflns_theta_full 25.13
_diffrn_reflns_theta_max 25.13
_diffrn_reflns_theta_min 3.66
_diffrn_standards_decay_% 0
_diffrn_standards_number 0
_exptl_absorpt_coefficient_mu 0.047
_exptl_absorpt_correction_type none
_exptl_crystal_colour colourless
_exptl_crystal_density_diffrn 0.839
_exptl_crystal_density_method 'not measured'
_exptl_crystal_description plate
_exptl_crystal_F_000 168
_exptl_crystal_size_max 0.45
_exptl_crystal_size_mid 0.25
_exptl_crystal_size_min 0.03
_refine_diff_density_max 0.142
_refine_diff_density_min -0.139
_refine_ls_extinction_method none
_refine_ls_goodness_of_fit_ref 0.999
_refine_ls_hydrogen_treatment constr
_refine_ls_matrix_type full
_refine_ls_number_parameters 57
_refine_ls_number_reflns 846
_refine_ls_number_restraints 0
_refine_ls_restrained_S_all 0.999
_refine_ls_R_factor_all 0.1047
_refine_ls_R_factor_gt 0.0509
_refine_ls_shift/su_max 0.000
_refine_ls_shift/su_mean 0.000
_refine_ls_structure_factor_coef Fsqd
_refine_ls_weighting_details 'calc w=1/[\s^2^(Fo^2^)+(0.0567P)^2^+0.1469P] where P=(Fo^2^+2Fc^2^)/3'
_refine_ls_weighting_scheme calc
_refine_ls_wR_factor_gt 0.1123
_refine_ls_wR_factor_ref 0.1375
_reflns_number_gt 503
_reflns_number_total 846
_reflns_threshold_expression I>2\s(I)
_cod_data_source_file bt2953.cif
_cod_data_source_block I
_cod_depositor_comments
;
The following automatic conversions were performed:
'_symmetry_cell_setting' value 'Monoclinic' changed to 'monoclinic'
according to '/home/saulius/struct/CIF-dictionaries/cif_core.dic'
dictionary named 'cif_core.dic' version 2.4.1 from 2010-06-29.

Automatic conversion script
Id: cif_fix_enum 1527 2010-12-29 10:47:43Z saulius 

The following automatic conversions were performed:

'_symmetry_cell_setting' value 'Monoclinic' changed to 'monoclinic'
according to /home/saulius/struct/CIF-dictionaries/cif_core.dic
dictionary named 'cif_core.dic' version 2.4.1 from 2010-06-29.

Automatic conversion script
Id: cif_fix_values 1715 2011-07-08 13:25:40Z adriana 
;
_cod_original_sg_symbol_H-M 'P 21/c'
_cod_database_code 2221937
_cod_database_fobs_code 2221937

loop_
_symmetry_equiv_pos_as_xyz
'x, y, z'
'-x, y+1/2, -z+1/2'
'-x, -y, -z'
'x, -y-1/2, z-1/2'

loop_
_atom_site_type_symbol
_atom_site_label
_atom_site_fract_x
_atom_site_fract_y
_atom_site_fract_z
_atom_site_U_iso_or_equiv
_atom_site_adp_type
_atom_site_calc_flag
_atom_site_refinement_flags
_atom_site_occupancy
_atom_site_disorder_assembly
_atom_site_disorder_group
N N1 0.57394(18) 0.52001(19) 0.2744(2) 0.0238(5) Uani d . 1 . .
H H8 0.5692 0.5971 0.1940 0.029 Uiso calc R 1 . .
H H9 0.5954 0.5610 0.386 0.029 Uiso calc R 1 . .
C C1 0.6964(2) 0.4155(2) 0.2415(3) 0.0257(6) Uani d . 1 . .
H H6 0.6737 0.3705 0.1238 0.031 Uiso calc R 1 . .
H H7 0.7038 0.3345 0.3288 0.031 Uiso calc R 1 . .
C C2 0.8429(2) 0.4958(3) 0.2528(3) 0.0322(7) Uani d . 1 . .
H H4 0.8675 0.5373 0.370 0.039 Uiso calc R 1 . .
H H5 0.8353 0.5779 0.1690 0.039 Uiso calc R 1 . .
C C3 0.9647(3) 0.3874(3) 0.2123(4) 0.0451(8) Uani d . 1 . .
H H1 0.9727 0.3009 0.2992 0.068 Uiso calc R 1 . .
H H2 1.0582 0.4439 0.2245 0.068 Uiso calc R 1 . .
H H3 0.9418 0.3475 0.0870 0.068 Uiso calc R 1 . .
B B1 0.4156(3) 0.4415(3) 0.2603(3) 0.0270(6) Uani d . 1 . .
H H10 0.3330 0.5297 0.2937 0.038(4) Uiso calc R 1 . .
H H11 0.4196 0.3425 0.3603 0.038(4) Uiso calc R 1 . .
H H12 0.3825 0.3969 0.1169 0.038(4) Uiso calc R 1 . .

loop_
_atom_site_aniso_label
_atom_site_aniso_U_11
_atom_site_aniso_U_22
_atom_site_aniso_U_33
_atom_site_aniso_U_12
_atom_site_aniso_U_13
_atom_site_aniso_U_23
N1 0.0366(11) 0.0151(9) 0.0210(10) -0.0006(7) 0.0080(8) -0.0003(7)
C1 0.0373(13) 0.0181(11) 0.0223(12) 0.0025(9) 0.0066(9) 0.0006(8)
C2 0.0389(15) 0.0311(13) 0.0268(13) 0.0016(11) 0.0053(10) 0.0013(10)
C3 0.0395(16) 0.0542(17) 0.0432(16) 0.0078(13) 0.0109(12) 0.0059(12)
B1 0.0372(15) 0.0226(13) 0.0216(13) -0.0017(11) 0.0056(10) -0.0002(9)

loop_
_atom_type_symbol
_atom_type_description
_atom_type_scat_dispersion_real
_atom_type_scat_dispersion_imag
_atom_type_scat_source
C C 0.0033 0.0016 'International Tables Vol C Tables 4.2.6.8 and 6.1.1.4'
H H 0.0000 0.0000 'International Tables Vol C Tables 4.2.6.8 and 6.1.1.4'
B B 0.0013 0.0007 'International Tables Vol C Tables 4.2.6.8 and 6.1.1.4'
N N 0.0061 0.0033 'International Tables Vol C Tables 4.2.6.8 and 6.1.1.4'

loop_
_geom_angle_atom_site_label_1
_geom_angle_atom_site_label_2
_geom_angle_atom_site_label_3
_geom_angle_site_symmetry_1
_geom_angle_site_symmetry_3
_geom_angle
_geom_angle_publ_flag
C1 N1 B1 . . 115.68(17) y
C1 N1 H8 . . 108.4 ?
B1 N1 H8 . . 108.4 ?
C1 N1 H9 . . 108.4 ?
B1 N1 H9 . . 108.4 ?
H8 N1 H9 . . 107.4 ?
N1 C1 C2 . . 113.60(17) y
N1 C1 H6 . . 108.8 ?
C2 C1 H6 . . 108.8 ?
N1 C1 H7 . . 108.8 ?
C2 C1 H7 . . 108.8 ?
H6 C1 H7 . . 107.7 ?
C1 C2 C3 . . 112.4(2) y
C1 C2 H4 . . 109.1 ?
C3 C2 H4 . . 109.1 ?
C1 C2 H5 . . 109.1 ?
C3 C2 H5 . . 109.1 ?
H4 C2 H5 . . 107.9 ?
C2 C3 H1 . . 109.5 ?
C2 C3 H2 . . 109.5 ?
H1 C3 H2 . . 109.5 ?
C2 C3 H3 . . 109.5 ?
H1 C3 H3 . . 109.5 ?
H2 C3 H3 . . 109.5 ?
N1 B1 H10 . . 109.5 ?
N1 B1 H11 . . 109.5 ?
H10 B1 H11 . . 109.5 ?
N1 B1 H12 . . 109.5 ?
H10 B1 H12 . . 109.5 ?
H11 B1 H12 . . 109.5 ?

loop_
_geom_bond_atom_site_label_1
_geom_bond_atom_site_label_2
_geom_bond_site_symmetry_2
_geom_bond_distance
_geom_bond_publ_flag
N1 C1 . 1.487(3) y
N1 B1 . 1.593(3) y
N1 H8 . 0.8880 y
N1 H9 . 0.8880 ?
C1 C2 . 1.504(3) y
C1 H6 . 0.9465 ?
C1 H7 . 0.9465 ?
C2 C3 . 1.518(3) y
C2 H4 . 0.9359 ?
C2 H5 . 0.9359 ?
C3 H1 . 0.9800 ?
C3 H2 . 0.9800 ?
C3 H3 . 0.9800 ?
B1 H10 . 1.1255 ?
B1 H11 . 1.1255 y
B1 H12 . 1.1255 ?

loop_
_geom_hbond_atom_site_label_D
_geom_hbond_atom_site_label_H
_geom_hbond_atom_site_label_A
_geom_hbond_site_symmetry_A
_geom_hbond_distance_DH
_geom_hbond_distance_HA
_geom_hbond_distance_DA
_geom_hbond_angle_DHA
_geom_hbond_publ_flag
N1 H8 H11 2_655 0.89 2.16 2.96 149 yes
N1 H9 H11 3_666 0.89 2.07 2.93 163 yes
